data_4333191
loop_
_publ_author_name
'Nguyen, Dan-Tam'
'Bu, Xianhui'

_publ_section_title
;
 Sodium Zinc Hydroxide Sulfite with a Novel Zn3OH Geometry
;
_journal_issue 26
_journal_name_full 'Inorganic Chemistry'
_journal_page_first 10410
_journal_page_last 10412
_journal_paper_doi 10.1021/ic061672e
_journal_volume 45
_journal_year 2006
_chemical_formula_sum 'H3 Na O9 S2 Zn3'
_chemical_formula_weight 430.24
_chemical_name_systematic
; 
 ? 
;
_space_group_IT_number 165
_symmetry_space_group_name_Hall '-P 3 2"c'
_symmetry_space_group_name_H-M 'P -3 c 1'
_atom_sites_solution_hydrogens geom
_atom_sites_solution_primary direct
_atom_sites_solution_secondary difmap
_audit_creation_method SHELXL-97
_cell_angle_alpha 90.00
_cell_angle_beta 90.00
_cell_angle_gamma 120.00
_cell_formula_units_Z 2
_cell_length_a 5.84940(10)
_cell_length_b 5.84940(10)
_cell_length_c 13.3086(2)
_cell_measurement_temperature 273(2)
_cell_volume 394.353(11)
_computing_structure_refinement 'SHELXL-97 (Sheldrick, 1997)'
_computing_structure_solution 'SHELXS-97 (Sheldrick, 1990)'
_diffrn_ambient_temperature 273(2)
_diffrn_measured_fraction_theta_full 0.995
_diffrn_measured_fraction_theta_max 0.995
_diffrn_radiation_monochromator graphite
_diffrn_radiation_source 'fine-focus sealed tube'
_diffrn_radiation_type MoK\a
_diffrn_radiation_wavelength 0.71073
_diffrn_reflns_av_R_equivalents 0.0305
_diffrn_reflns_av_sigmaI/netI 0.0127
_diffrn_reflns_limit_h_max 11
_diffrn_reflns_limit_h_min -11
_diffrn_reflns_limit_k_max 11
_diffrn_reflns_limit_k_min -11
_diffrn_reflns_limit_l_max 23
_diffrn_reflns_limit_l_min -26
_diffrn_reflns_number 13530
_diffrn_reflns_theta_full 44.98
_diffrn_reflns_theta_max 44.98
_diffrn_reflns_theta_min 3.06
_exptl_absorpt_coefficient_mu 9.664
_exptl_crystal_density_diffrn 3.623
_exptl_crystal_density_method 'not measured'
_exptl_crystal_F_000 416
_refine_diff_density_max 1.161
_refine_diff_density_min -1.000
_refine_diff_density_rms 0.117
_refine_ls_extinction_coef 0.0067(8)
_refine_ls_extinction_expression Fc^*^=kFc[1+0.001xFc^2^\l^3^/sin(2\q)]^-1/4^
_refine_ls_extinction_method SHELXL
_refine_ls_goodness_of_fit_ref 1.148
_refine_ls_hydrogen_treatment mixed
_refine_ls_matrix_type full
_refine_ls_number_parameters 30
_refine_ls_number_reflns 1094
_refine_ls_number_restraints 2
_refine_ls_restrained_S_all 1.150
_refine_ls_R_factor_all 0.0219
_refine_ls_R_factor_gt 0.0169
_refine_ls_shift/su_max 0.001
_refine_ls_shift/su_mean 0.000
_refine_ls_structure_factor_coef Fsqd
_refine_ls_weighting_details 'calc w=1/[\s^2^(Fo^2^)+(0.0209P)^2^+0.0707P] where P=(Fo^2^+2Fc^2^)/3'
_refine_ls_weighting_scheme calc
_refine_ls_wR_factor_gt 0.0433
_refine_ls_wR_factor_ref 0.0443
_reflns_number_gt 960
_reflns_number_total 1094
_reflns_threshold_expression >2sigma(I)
_cod_data_source_file ic061672esup1.cif
_cod_data_source_block a
_cod_database_code 4333191

loop_
_symmetry_equiv_pos_as_xyz
'x, y, z'
'-y, x-y, z'
'-x+y, -x, z'
'y, x, -z+1/2'
'x-y, -y, -z+1/2'
'-x, -x+y, -z+1/2'
'-x, -y, -z'
'y, -x+y, -z'
'x-y, x, -z'
'-y, -x, z-1/2'
'-x+y, y, z-1/2'
'x, x-y, z-1/2'

loop_
_atom_site_label
_atom_site_type_symbol
_atom_site_fract_x
_atom_site_fract_y
_atom_site_fract_z
_atom_site_U_iso_or_equiv
_atom_site_adp_type
_atom_site_occupancy
_atom_site_symmetry_multiplicity
_atom_site_calc_flag
_atom_site_refinement_flags
Zn1 Zn 1.0000 0.34416(2) 0.7500 0.00986(4) Uani 1 2 d S
O1 O 1.0000 0.0000 0.7500 0.0118(2) Uani 1 6 d SD
O2 O 0.6667 0.3333 0.70158(7) 0.00781(13) Uani 1 3 d SD
S1 S 0.6667 0.3333 0.94189(2) 0.00720(5) Uani 1 3 d S
O3 O 0.84551(12) 0.23947(12) 0.89559(4) 0.01087(9) Uani 1 1 d .
Na1 Na 1.0000 0.0000 0.5000 0.0188(2) Uani 1 6 d S
H1 H 1.0000 0.0000 0.6843(8) 0.034(17) Uiso 0.50 3 d SPD
H2 H 0.6667 0.3333 0.6369(7) 0.026(7) Uiso 1 3 d SD

loop_
_atom_site_aniso_label
_atom_site_aniso_U_11
_atom_site_aniso_U_22
_atom_site_aniso_U_33
_atom_site_aniso_U_23
_atom_site_aniso_U_13
_atom_site_aniso_U_12
Zn1 0.00580(5) 0.00628(4) 0.01736(7) 0.00020(2) 0.00041(4) 0.00290(2)
O1 0.0073(3) 0.0073(3) 0.0208(6) 0.000 0.000 0.00366(13)
O2 0.00763(18) 0.00763(18) 0.0082(3) 0.000 0.000 0.00381(9)
S1 0.00745(7) 0.00745(7) 0.00671(10) 0.000 0.000 0.00373(3)
O3 0.0117(2) 0.0136(2) 0.0109(2) 0.00142(18) 0.00172(17) 0.00908(17)
Na1 0.00925(19) 0.00925(19) 0.0378(6) 0.000 0.000 0.00463(10)

loop_
_atom_type_symbol
_atom_type_description
_atom_type_scat_dispersion_real
_atom_type_scat_dispersion_imag
_atom_type_scat_source
H H 0.0000 0.0000 'International Tables Vol C Tables 4.2.6.8 and 6.1.1.4'
O O 0.0106 0.0060 'International Tables Vol C Tables 4.2.6.8 and 6.1.1.4'
Na Na 0.0362 0.0249 'International Tables Vol C Tables 4.2.6.8 and 6.1.1.4'
S S 0.1246 0.1234 'International Tables Vol C Tables 4.2.6.8 and 6.1.1.4'
Zn Zn 0.2839 1.4301 'International Tables Vol C Tables 4.2.6.8 and 6.1.1.4'

loop_
_geom_angle_atom_site_label_1
_geom_angle_atom_site_label_2
_geom_angle_atom_site_label_3
_geom_angle
_geom_angle_site_symmetry_1
_geom_angle_site_symmetry_3
O1 Zn1 O2 116.765(5) . .
O1 Zn1 O2 116.765(5) . 4_656
O2 Zn1 O2 126.471(11) . 4_656
O1 Zn1 O3 85.607(16) . 6_766
O2 Zn1 O3 92.96(3) . 6_766
O2 Zn1 O3 90.99(3) 4_656 6_766
O1 Zn1 O3 85.607(16) . .
O2 Zn1 O3 90.99(3) . .
O2 Zn1 O3 92.96(3) 4_656 .
O3 Zn1 O3 171.21(3) 6_766 .
Zn1 O1 Zn1 120.0 2_645 3_765
Zn1 O1 Zn1 120.0 2_645 .
Zn1 O1 Zn1 120.0 3_765 .
Zn1 O1 H1 90.000(3) 2_645 .
Zn1 O1 H1 90.000(2) 3_765 .
Zn1 O1 H1 90.000(2) . .
Zn1 O2 Zn1 110.37(2) . 3_665
Zn1 O2 Zn1 110.37(2) . 2_655
Zn1 O2 Zn1 110.37(2) 3_665 2_655
Zn1 O2 H2 108.56(3) . .
Zn1 O2 H2 108.56(2) 3_665 .
Zn1 O2 H2 108.56(3) 2_655 .
O3 S1 O3 104.93(3) . 3_665
O3 S1 O3 104.93(3) . 2_655
O3 S1 O3 104.93(3) 3_665 2_655
S1 O3 Zn1 122.60(3) . .
S1 O3 Na1 119.39(3) . 4_646
Zn1 O3 Na1 117.65(2) . 4_646
O3 Na1 O3 180.000(19) 12_545 6_766
O3 Na1 O3 89.122(19) 12_545 4_646
O3 Na1 O3 90.878(19) 6_766 4_646
O3 Na1 O3 90.878(19) 12_545 10_665
O3 Na1 O3 89.122(19) 6_766 10_665
O3 Na1 O3 180.00(2) 4_646 10_665
O3 Na1 O3 89.122(19) 12_545 5_556
O3 Na1 O3 90.878(19) 6_766 5_556
O3 Na1 O3 90.878(19) 4_646 5_556
O3 Na1 O3 89.122(19) 10_665 5_556
O3 Na1 O3 90.878(19) 12_545 11_755
O3 Na1 O3 89.122(19) 6_766 11_755
O3 Na1 O3 89.122(19) 4_646 11_755
O3 Na1 O3 90.878(19) 10_665 11_755
O3 Na1 O3 180.0 5_556 11_755
O3 Na1 H1 124.641(13) 12_545 .
O3 Na1 H1 55.359(13) 6_766 .
O3 Na1 H1 55.359(13) 4_646 .
O3 Na1 H1 124.641(13) 10_665 .
O3 Na1 H1 55.359(14) 5_556 .
O3 Na1 H1 124.641(14) 11_755 .

loop_
_geom_bond_atom_site_label_1
_geom_bond_atom_site_label_2
_geom_bond_distance
_geom_bond_site_symmetry_2
Zn1 O1 2.01315(12) .
Zn1 O2 2.0242(3) .
Zn1 O2 2.0242(3) 4_656
Zn1 O3 2.0959(6) 6_766
Zn1 O3 2.0959(6) .
O1 Zn1 2.01315(13) 2_645
O1 Zn1 2.01315(12) 3_765
O1 H1 0.874(10) .
O2 Zn1 2.0242(3) 3_665
O2 Zn1 2.0242(3) 2_655
O2 H2 0.860(10) .
S1 O3 1.5329(6) .
S1 O3 1.5329(6) 3_665
S1 O3 1.5329(6) 2_655
O3 Na1 2.4445(5) 4_646
Na1 O3 2.4445(6) 12_545
Na1 O3 2.4445(6) 6_766
Na1 O3 2.4445(5) 4_646
Na1 O3 2.4445(5) 10_665
Na1 O3 2.4445(6) 5_556
Na1 O3 2.4445(6) 11_755
Na1 H1 2.453(10) .
